data_4116796
loop_
_publ_author_name
'Alan R. Kennedy'
'Robert E. Mulvey'
'Ren\'e B. Rowlings'

_publ_section_title
;
 Intermetallic Lithium-Magnesium Hexamethyldisilazide: Synthesis and
 Structure, Discovery of an Oxygen-Centered Variant, and a Reaction with
 Benzonitrile That Produces a Novel Amidinate Cage Compound with a
 Trigonal Bipyramidal Li4MgO Core
;
_journal_name_full 'Journal of the American Chemical Society'
_journal_page_first 7816
_journal_page_last 7824
_journal_paper_doi 10.1021/ja980561e
_journal_volume 120
_journal_year 1998
_chemical_formula_sum 'C18 H54 Li Mg N3 Si6'
_chemical_formula_weight 512.43
_chemical_name_systematic
; 
 ? 
;
_space_group_IT_number 2
_symmetry_cell_setting triclinic
_symmetry_space_group_name_Hall '-P 1'
_symmetry_space_group_name_H-M 'P -1'
_atom_sites_solution_hydrogens geom
_atom_sites_solution_primary direct
_atom_sites_solution_secondary difmap
_audit_creation_method SHELXL-97
_cell_angle_alpha 98.33(2)
_cell_angle_beta 92.568(19)
_cell_angle_gamma 105.00(3)
_cell_formula_units_Z 2
_cell_length_a 8.994(2)
_cell_length_b 11.440(5)
_cell_length_c 16.620(4)
_cell_measurement_reflns_used 21
_cell_measurement_temperature 123
_cell_measurement_theta_max 16.8
_cell_measurement_theta_min 13.2
_cell_volume 1628.3(9)
_computing_data_reduction texsan
_computing_structure_refinement 'SHELXL-97 (Sheldrick, 1997)'
_computing_structure_solution SIR92
_diffrn_ambient_temperature 123(2)
_diffrn_measured_fraction_theta_full 0.997
_diffrn_measured_fraction_theta_max 0.997
_diffrn_measurement_device_type 'Rigaku AFC7S'
_diffrn_measurement_method \w/2\q
_diffrn_radiation_monochromator graphite
_diffrn_radiation_source 'fine-focus sealed tube'
_diffrn_radiation_type MoK\a
_diffrn_radiation_wavelength 0.71069
_diffrn_reflns_av_R_equivalents 0.0690
_diffrn_reflns_av_sigmaI/netI 0.1192
_diffrn_reflns_limit_h_max 10
_diffrn_reflns_limit_h_min 0
_diffrn_reflns_limit_k_max 13
_diffrn_reflns_limit_k_min -13
_diffrn_reflns_limit_l_max 19
_diffrn_reflns_limit_l_min -19
_diffrn_reflns_number 6118
_diffrn_reflns_theta_full 25.00
_diffrn_reflns_theta_max 25.00
_diffrn_reflns_theta_min 2.56
_diffrn_standards_decay_% 0
_diffrn_standards_interval_count 150
_diffrn_standards_number 3
_exptl_absorpt_coefficient_mu 0.286
_exptl_absorpt_correction_type none
_exptl_crystal_colour colourless
_exptl_crystal_density_diffrn 1.045
_exptl_crystal_description fragment
_exptl_crystal_F_000 564
_exptl_crystal_size_max 0.2
_exptl_crystal_size_mid 0.2
_exptl_crystal_size_min 0.2
_refine_diff_density_max 0.452
_refine_diff_density_min -0.541
_refine_diff_density_rms 0.084
_refine_ls_extinction_method none
_refine_ls_goodness_of_fit_ref 1.015
_refine_ls_hydrogen_treatment calc
_refine_ls_matrix_type full
_refine_ls_number_parameters 313
_refine_ls_number_reflns 5721
_refine_ls_number_restraints 0
_refine_ls_restrained_S_all 1.015
_refine_ls_R_factor_all 0.1434
_refine_ls_R_factor_gt 0.0581
_refine_ls_shift/su_max 0.001
_refine_ls_shift/su_mean 0.000
_refine_ls_structure_factor_coef Fsqd
_refine_ls_weighting_details 'w=1/[\s^2^(Fo^2^)+(0.0754P)^2^+1.9630P] where P=(Fo^2^+2Fc^2^)/3'
_refine_ls_weighting_scheme calc
_refine_ls_wR_factor_gt 0.1457
_refine_ls_wR_factor_ref 0.1724
_reflns_number_gt 3345
_reflns_number_total 5721
_reflns_threshold_expression I>2\s(I)
_cod_data_source_file ja980561e_1.cif
_cod_data_source_block limg
_cod_depositor_comments
;
The following automatic conversions were performed:

'_refine_ls_weighting_scheme' value 'calc
w=1/[\s^2^(Fo^2^)+(0.0754P)^2^+1.9630P] where P=(Fo^2^+2Fc^2^)/3' was
changed to 'calc'. New tag '_refine_ls_weighting_details' was
created. The value of the new tag was set to
'w=1/[\s^2^(Fo^2^)+(0.0754P)^2^+1.9630P] where P=(Fo^2^+2Fc^2^)/3'.

Automatic conversion script
Id: cif_fix_values 3143 2015-03-26 13:38:13Z robertas 
;
_cod_original_cell_volume 1628.3(8)
_cod_database_code 4116796

loop_
_symmetry_equiv_pos_as_xyz
'x, y, z'
'-x, -y, -z'

loop_
_atom_site_label
_atom_site_type_symbol
_atom_site_fract_x
_atom_site_fract_y
_atom_site_fract_z
_atom_site_U_iso_or_equiv
_atom_site_adp_type
_atom_site_occupancy
_atom_site_calc_flag
_atom_site_refinement_flags
Si1 Si 0.88638(15) 0.20404(12) 0.10037(8) 0.0310(3) Uani 1 d .
Si2 Si 0.62643(16) 0.31194(13) 0.06679(8) 0.0351(4) Uani 1 d .
Si3 Si 0.46875(14) 0.12345(11) 0.30996(7) 0.0269(3) Uani 1 d .
Si4 Si 0.79232(15) 0.24697(11) 0.38701(8) 0.0282(3) Uani 1 d .
Si5 Si 0.90913(18) 0.66140(12) 0.24797(10) 0.0423(4) Uani 1 d .
Si6 Si 0.64973(17) 0.61057(12) 0.35122(9) 0.0364(4) Uani 1 d .
Mg1 Mg 0.72733(17) 0.37652(13) 0.24929(9) 0.0268(4) Uani 1 d .
N1 N 0.7463(4) 0.2714(3) 0.1357(2) 0.0275(9) Uani 1 d .
N2 N 0.6472(4) 0.2272(3) 0.3109(2) 0.0254(8) Uani 1 d .
N3 N 0.7692(4) 0.5571(3) 0.2861(2) 0.0307(9) Uani 1 d .
C1 C 0.8883(7) 0.0743(5) 0.1592(4) 0.0417(13) Uani 1 d .
C2 C 0.8510(7) 0.1276(5) -0.0088(3) 0.0506(15) Uani 1 d .
H2A H 0.7505 0.0663 -0.0171 0.076 Uiso 1 calc R
H2B H 0.9325 0.0873 -0.0223 0.076 Uiso 1 calc R
H2C H 0.8515 0.1891 -0.0442 0.076 Uiso 1 calc R
C3 C 1.0884(6) 0.3019(5) 0.1116(4) 0.0457(14) Uani 1 d .
H3A H 1.0967 0.3667 0.0781 0.069 Uiso 1 calc R
H3B H 1.1577 0.2516 0.0937 0.069 Uiso 1 calc R
H3C H 1.1174 0.3390 0.1690 0.069 Uiso 1 calc R
C4 C 0.4801(8) 0.1775(6) 0.0061(4) 0.072(2) Uani 1 d .
H4A H 0.5331 0.1230 -0.0247 0.108 Uiso 1 calc R
H4B H 0.4166 0.2064 -0.0319 0.108 Uiso 1 calc R
H4C H 0.4140 0.1327 0.0430 0.108 Uiso 1 calc R
C5 C 0.7363(8) 0.4074(6) -0.0052(4) 0.071(2) Uani 1 d .
H5A H 0.8056 0.4825 0.0261 0.107 Uiso 1 calc R
H5B H 0.6635 0.4289 -0.0423 0.107 Uiso 1 calc R
H5C H 0.7972 0.3606 -0.0369 0.107 Uiso 1 calc R
C6 C 0.5109(5) 0.4049(4) 0.1242(3) 0.0384(12) Uani 1 d .
H6A H 0.4601 0.3609 0.1662 0.058 Uiso 1 calc R
H6B H 0.4325 0.4184 0.0864 0.058 Uiso 1 calc R
H6C H 0.5794 0.4841 0.1501 0.058 Uiso 1 calc R
C7 C 0.4546(8) -0.0079(6) 0.2239(4) 0.0478(16) Uani 1 d .
C8 C 0.4329(6) 0.0530(5) 0.4041(3) 0.0441(13) Uani 1 d .
H8A H 0.5086 0.0068 0.4123 0.066 Uiso 1 calc R
H8B H 0.3284 -0.0025 0.3982 0.066 Uiso 1 calc R
H8C H 0.4429 0.1177 0.4512 0.066 Uiso 1 calc R
C9 C 0.2967(5) 0.1785(5) 0.2871(4) 0.0453(14) Uani 1 d .
H9A H 0.2861 0.2390 0.3331 0.068 Uiso 1 calc R
H9B H 0.2040 0.1091 0.2785 0.068 Uiso 1 calc R
H9C H 0.3094 0.2165 0.2378 0.068 Uiso 1 calc R
C10 C 0.8469(6) 0.1038(4) 0.4015(3) 0.0389(12) Uani 1 d .
H10A H 0.7670 0.0528 0.4292 0.058 Uiso 1 calc R
H10B H 0.9460 0.1255 0.4346 0.058 Uiso 1 calc R
H10C H 0.8564 0.0583 0.3481 0.058 Uiso 1 calc R
C11 C 0.9692(6) 0.3547(6) 0.3561(4) 0.0399(13) Uani 1 d .
C12 C 0.7532(7) 0.3206(5) 0.4886(3) 0.0467(14) Uani 1 d .
H12A H 0.7242 0.3961 0.4828 0.070 Uiso 1 calc R
H12B H 0.8462 0.3404 0.5264 0.070 Uiso 1 calc R
H12C H 0.6685 0.2641 0.5100 0.070 Uiso 1 calc R
C13 C 1.0655(7) 0.5932(6) 0.2124(5) 0.071(2) Uani 1 d .
H13A H 1.1207 0.5753 0.2594 0.107 Uiso 1 calc R
H13B H 1.1377 0.6511 0.1850 0.107 Uiso 1 calc R
H13C H 1.0206 0.5171 0.1742 0.107 Uiso 1 calc R
C14 C 0.8321(9) 0.7210(6) 0.1595(4) 0.076(2) Uani 1 d .
H14A H 0.7973 0.6542 0.1131 0.114 Uiso 1 calc R
H14B H 0.9139 0.7866 0.1438 0.114 Uiso 1 calc R
H14C H 0.7450 0.7533 0.1755 0.114 Uiso 1 calc R
C15 C 1.0086(7) 0.8029(5) 0.3224(4) 0.0570(16) Uani 1 d .
H15A H 0.9324 0.8457 0.3418 0.085 Uiso 1 calc R
H15B H 1.0865 0.8572 0.2955 0.085 Uiso 1 calc R
H15C H 1.0588 0.7797 0.3689 0.085 Uiso 1 calc R
C16 C 0.5717(7) 0.7330(5) 0.3156(4) 0.0591(17) Uani 1 d .
H16A H 0.6572 0.8054 0.3132 0.089 Uiso 1 calc R
H16B H 0.4999 0.7554 0.3538 0.089 Uiso 1 calc R
H16C H 0.5172 0.7023 0.2612 0.089 Uiso 1 calc R
C17 C 0.7443(7) 0.6744(6) 0.4568(3) 0.0618(17) Uani 1 d .
H17A H 0.7953 0.6163 0.4760 0.093 Uiso 1 calc R
H17B H 0.6659 0.6877 0.4936 0.093 Uiso 1 calc R
H17C H 0.8211 0.7525 0.4561 0.093 Uiso 1 calc R
C18 C 0.4759(6) 0.4845(5) 0.3615(3) 0.0475(14) Uani 1 d .
H18A H 0.4148 0.4559 0.3087 0.071 Uiso 1 calc R
H18B H 0.4130 0.5149 0.4019 0.071 Uiso 1 calc R
H18C H 0.5087 0.4164 0.3794 0.071 Uiso 1 calc R
Li1 Li 0.6778(9) 0.1357(7) 0.2025(5) 0.0321(18) Uani 1 d .
H11A H 0.972(7) 0.432(6) 0.354(4) 0.08(2) Uiso 1 d .
H1A H 0.900(5) 0.092(4) 0.214(3) 0.033(14) Uiso 1 d .
H7A H 0.364(8) -0.066(6) 0.221(4) 0.066(19) Uiso 1 d .
H11B H 1.059(6) 0.356(4) 0.394(3) 0.043(14) Uiso 1 d .
H1B H 0.980(7) 0.048(5) 0.150(3) 0.053(17) Uiso 1 d .
H1C H 0.796(6) 0.009(5) 0.142(3) 0.046(15) Uiso 1 d .
H7B H 0.540(8) -0.048(6) 0.230(4) 0.07(2) Uiso 1 d .
H7C H 0.451(7) 0.008(6) 0.177(4) 0.06(2) Uiso 1 d .
H11C H 0.988(6) 0.324(5) 0.304(4) 0.054(17) Uiso 1 d .

loop_
_atom_site_aniso_label
_atom_site_aniso_U_11
_atom_site_aniso_U_22
_atom_site_aniso_U_33
_atom_site_aniso_U_23
_atom_site_aniso_U_13
_atom_site_aniso_U_12
Si1 0.0266(7) 0.0335(7) 0.0318(7) 0.0071(6) 0.0069(6) 0.0043(6)
Si2 0.0383(8) 0.0383(8) 0.0287(7) 0.0126(6) -0.0024(6) 0.0071(6)
Si3 0.0248(7) 0.0270(7) 0.0252(7) 0.0094(5) -0.0002(5) -0.0021(5)
Si4 0.0287(7) 0.0282(7) 0.0248(7) 0.0059(5) -0.0035(5) 0.0024(5)
Si5 0.0452(9) 0.0270(7) 0.0487(9) 0.0117(6) 0.0095(7) -0.0048(6)
Si6 0.0379(8) 0.0278(7) 0.0409(8) 0.0045(6) 0.0042(6) 0.0047(6)
Mg1 0.0266(8) 0.0236(8) 0.0279(8) 0.0084(6) 0.0020(6) 0.0006(6)
N1 0.022(2) 0.029(2) 0.030(2) 0.0121(17) 0.0018(16) 0.0013(16)
N2 0.025(2) 0.0266(19) 0.0216(19) 0.0077(16) 0.0007(15) -0.0011(16)
N3 0.035(2) 0.0225(19) 0.030(2) 0.0056(16) 0.0048(17) -0.0011(17)
C1 0.039(3) 0.043(3) 0.045(4) 0.012(3) 0.006(3) 0.011(3)
C2 0.051(3) 0.065(4) 0.035(3) 0.002(3) 0.014(3) 0.017(3)
C3 0.029(3) 0.050(3) 0.058(4) 0.016(3) 0.012(3) 0.007(2)
C4 0.077(5) 0.060(4) 0.071(5) 0.001(3) -0.043(4) 0.016(4)
C5 0.099(5) 0.084(5) 0.050(4) 0.044(4) 0.024(4) 0.036(4)
C6 0.028(3) 0.041(3) 0.046(3) 0.006(2) -0.005(2) 0.012(2)
C7 0.047(4) 0.042(3) 0.037(3) 0.005(3) 0.004(3) -0.019(3)
C8 0.042(3) 0.050(3) 0.036(3) 0.020(2) 0.006(2) -0.003(3)
C9 0.025(3) 0.034(3) 0.072(4) 0.009(3) 0.000(3) 0.000(2)
C10 0.039(3) 0.038(3) 0.038(3) 0.010(2) -0.007(2) 0.008(2)
C11 0.037(3) 0.042(3) 0.036(3) 0.013(3) -0.008(3) 0.000(3)
C12 0.060(4) 0.049(3) 0.028(3) 0.003(2) -0.008(3) 0.011(3)
C13 0.064(4) 0.046(4) 0.107(6) 0.025(4) 0.049(4) 0.007(3)
C14 0.103(6) 0.052(4) 0.063(4) 0.032(3) 0.006(4) -0.009(4)
C15 0.046(3) 0.038(3) 0.076(4) 0.007(3) 0.009(3) -0.007(3)
C16 0.052(4) 0.041(3) 0.091(5) 0.021(3) 0.017(3) 0.018(3)
C17 0.069(4) 0.060(4) 0.044(3) -0.005(3) 0.003(3) 0.003(3)
C18 0.042(3) 0.043(3) 0.054(4) 0.004(3) 0.020(3) 0.007(3)
Li1 0.035(4) 0.031(4) 0.030(4) 0.010(3) 0.003(3) 0.004(3)

loop_
_atom_type_symbol
_atom_type_description
_atom_type_scat_dispersion_real
_atom_type_scat_dispersion_imag
_atom_type_scat_source
Si Si 0.0817 0.0704 'International Tables Vol C Tables 4.2.6.8 and 6.1.1.4'
Mg Mg 0.0486 0.0363 'International Tables Vol C Tables 4.2.6.8 and 6.1.1.4'
N N 0.0061 0.0033 'International Tables Vol C Tables 4.2.6.8 and 6.1.1.4'
C C 0.0033 0.0016 'International Tables Vol C Tables 4.2.6.8 and 6.1.1.4'
Li Li -0.0003 0.0001 'International Tables Vol C Tables 4.2.6.8 and 6.1.1.4'
H H 0.0000 0.0000 'International Tables Vol C Tables 4.2.6.8 and 6.1.1.4'

loop_
_geom_angle_atom_site_label_1
_geom_angle_atom_site_label_2
_geom_angle_atom_site_label_3
_geom_angle
N1 Si1 C3 117.4(2)
N1 Si1 C2 115.3(2)
C3 Si1 C2 105.4(3)
N1 Si1 C1 108.0(2)
C3 Si1 C1 105.7(3)
C2 Si1 C1 103.9(3)
N1 Si1 Li1 50.2(2)
C3 Si1 Li1 134.6(3)
C2 Si1 Li1 119.3(3)
C1 Si1 Li1 58.2(3)
N1 Si2 C6 108.9(2)
N1 Si2 C4 113.4(2)
C6 Si2 C4 105.0(3)
N1 Si2 C5 112.7(3)
C6 Si2 C5 107.4(3)
C4 Si2 C5 108.9(3)
N1 Si2 Mg1 42.40(13)
C6 Si2 Mg1 67.11(16)
C4 Si2 Mg1 131.4(2)
C5 Si2 Mg1 119.3(2)
N2 Si3 C9 116.5(2)
N2 Si3 C8 115.6(2)
C9 Si3 C8 106.0(3)
N2 Si3 C7 107.7(2)
C9 Si3 C7 103.8(3)
C8 Si3 C7 106.1(3)
N2 Si3 Li1 49.7(2)
C9 Si3 Li1 118.1(3)
C8 Si3 Li1 135.4(3)
C7 Si3 Li1 58.8(2)
N2 Si4 C12 114.1(2)
N2 Si4 C10 114.8(2)
C12 Si4 C10 107.8(2)
N2 Si4 C11 106.6(2)
C12 Si4 C11 106.3(3)
C10 Si4 C11 106.7(3)
N2 Si4 Mg1 42.70(12)
C12 Si4 Mg1 113.28(18)
C10 Si4 Mg1 138.71(17)
C11 Si4 Mg1 65.95(18)
N2 Si4 Li1 35.28(19)
C12 Si4 Li1 149.2(2)
C10 Si4 Li1 90.4(2)
C11 Si4 Li1 91.3(2)
Mg1 Si4 Li1 51.07(14)
N3 Si5 C13 111.0(2)
N3 Si5 C15 115.1(2)
C13 Si5 C15 105.3(3)
N3 Si5 C14 112.8(3)
C13 Si5 C14 107.6(4)
C15 Si5 C14 104.5(3)
N3 Si5 Mg1 31.35(13)
C13 Si5 Mg1 82.70(19)
C15 Si5 Mg1 139.0(2)
C14 Si5 Mg1 111.3(2)
N3 Si6 C18 110.5(2)
N3 Si6 C17 113.3(3)
C18 Si6 C17 106.7(3)
N3 Si6 C16 114.0(2)
C18 Si6 C16 105.2(3)
C17 Si6 C16 106.6(3)
N3 Si6 Mg1 32.99(12)
C18 Si6 Mg1 77.98(17)
C17 Si6 Mg1 120.0(2)
C16 Si6 Mg1 130.4(2)
N3 Mg1 N2 131.28(16)
N3 Mg1 N1 132.18(16)
N2 Mg1 N1 96.54(15)
N3 Mg1 Li1 178.5(2)
N2 Mg1 Li1 48.28(19)
N1 Mg1 Li1 48.31(19)
N3 Mg1 C11 93.52(18)
N2 Mg1 C11 70.09(15)
N1 Mg1 C11 105.25(18)
Li1 Mg1 C11 85.0(2)
N3 Mg1 Si4 111.58(13)
N2 Mg1 Si4 33.77(10)
N1 Mg1 Si4 109.76(12)
Li1 Mg1 Si4 67.29(17)
C11 Mg1 Si4 37.46(11)
N3 Mg1 Si2 110.31(12)
N2 Mg1 Si2 112.21(11)
N1 Mg1 Si2 33.28(10)
Li1 Mg1 Si2 70.79(17)
C11 Mg1 Si2 137.48(15)
Si4 Mg1 Si2 138.06(6)
N3 Mg1 Si6 27.91(11)
N2 Mg1 Si6 107.55(12)
N1 Mg1 Si6 150.25(12)
Li1 Mg1 Si6 152.52(18)
C11 Mg1 Si6 99.30(15)
Si4 Mg1 Si6 99.94(6)
Si2 Mg1 Si6 118.38(6)
N3 Mg1 Si5 26.44(11)
N2 Mg1 Si5 151.42(12)
N1 Mg1 Si5 108.66(11)
Li1 Mg1 Si5 153.21(18)
C11 Mg1 Si5 89.96(13)
Si4 Mg1 Si5 120.98(6)
Si2 Mg1 Si5 96.34(6)
Si6 Mg1 Si5 54.26(5)
Si1 N1 Si2 119.4(2)
Si1 N1 Li1 88.9(3)
Si2 N1 Li1 124.9(3)
Si1 N1 Mg1 132.5(2)
Si2 N1 Mg1 104.32(19)
Li1 N1 Mg1 80.0(3)
Si4 N2 Si3 122.0(2)
Si4 N2 Li1 115.1(3)
Si3 N2 Li1 89.4(3)
Si4 N2 Mg1 103.53(17)
Si3 N2 Mg1 133.1(2)
Li1 N2 Mg1 80.6(2)
Si5 N3 Si6 118.4(2)
Si5 N3 Mg1 122.2(2)
Si6 N3 Mg1 119.10(19)
Si1 C1 Li1 77.2(3)
Si3 C7 Li1 76.9(3)
Si4 C11 Mg1 76.59(19)
N2 Li1 N1 102.8(4)
N2 Li1 C1 130.2(4)
N1 Li1 C1 85.2(3)
N2 Li1 C7 84.6(3)
N1 Li1 C7 139.5(4)
C1 Li1 C7 120.4(4)
N2 Li1 Si1 128.9(4)
N1 Li1 Si1 40.86(18)
C1 Li1 Si1 44.6(2)
C7 Li1 Si1 146.3(4)
N2 Li1 Si3 40.87(18)
N1 Li1 Si3 126.1(4)
C1 Li1 Si3 146.7(4)
C7 Li1 Si3 44.3(2)
Si1 Li1 Si3 166.2(3)
N2 Li1 Mg1 51.1(2)
N1 Li1 Mg1 51.7(2)
C1 Li1 Mg1 115.2(3)
C7 Li1 Mg1 123.6(4)
Si1 Li1 Mg1 83.5(2)
Si3 Li1 Mg1 83.0(2)
N2 Li1 Si4 29.58(16)
N1 Li1 Si4 107.6(3)
C1 Li1 Si4 100.9(3)
C7 Li1 Si4 98.2(3)
Si1 Li1 Si4 113.5(3)
Si3 Li1 Si4 61.95(17)
Mg1 Li1 Si4 61.64(16)

loop_
_geom_bond_atom_site_label_1
_geom_bond_atom_site_label_2
_geom_bond_distance
Si1 N1 1.721(4)
Si1 C3 1.856(5)
Si1 C2 1.872(5)
Si1 C1 1.895(6)
Si1 Li1 2.631(8)
Si2 N1 1.729(4)
Si2 C6 1.868(5)
Si2 C4 1.870(6)
Si2 C5 1.878(6)
Si2 Mg1 3.054(2)
Si3 N2 1.729(4)
Si3 C9 1.859(5)
Si3 C8 1.864(5)
Si3 C7 1.893(6)
Si3 Li1 2.642(8)
Si4 N2 1.724(4)
Si4 C12 1.866(5)
Si4 C10 1.871(5)
Si4 C11 1.885(5)
Si4 Mg1 3.015(2)
Si4 Li1 3.161(8)
Si5 N3 1.710(4)
Si5 C13 1.856(6)
Si5 C15 1.877(6)
Si5 C14 1.885(6)
Si5 Mg1 3.250(2)
Si6 N3 1.718(4)
Si6 C18 1.866(5)
Si6 C17 1.874(6)
Si6 C16 1.876(6)
Si6 Mg1 3.207(2)
Mg1 N3 1.998(4)
Mg1 N2 2.103(4)
Mg1 N1 2.125(4)
Mg1 Li1 2.665(8)
Mg1 C11 2.830(6)
N1 Li1 2.021(8)
N2 Li1 2.017(9)
C1 Li1 2.294(10)
C7 Li1 2.320(9)

loop_
_geom_torsion_atom_site_label_1
_geom_torsion_atom_site_label_2
_geom_torsion_atom_site_label_3
_geom_torsion_atom_site_label_4
_geom_torsion
N2 Si4 Mg1 N3 133.2(2)
C12 Si4 Mg1 N3 32.3(2)
C10 Si4 Mg1 N3 -154.1(3)
C11 Si4 Mg1 N3 -65.9(3)
Li1 Si4 Mg1 N3 -179.0(2)
C12 Si4 Mg1 N2 -100.9(3)
C10 Si4 Mg1 N2 72.6(3)
C11 Si4 Mg1 N2 160.8(3)
Li1 Si4 Mg1 N2 47.8(3)
N2 Si4 Mg1 N1 -71.4(2)
C12 Si4 Mg1 N1 -172.3(2)
C10 Si4 Mg1 N1 1.3(3)
C11 Si4 Mg1 N1 89.5(3)
Li1 Si4 Mg1 N1 -23.6(2)
N2 Si4 Mg1 Li1 -47.8(3)
C12 Si4 Mg1 Li1 -148.7(3)
C10 Si4 Mg1 Li1 24.9(3)
C11 Si4 Mg1 Li1 113.1(3)
N2 Si4 Mg1 C11 -160.8(3)
C12 Si4 Mg1 C11 98.2(3)
C10 Si4 Mg1 C11 -88.2(3)
Li1 Si4 Mg1 C11 -113.1(3)
N2 Si4 Mg1 Si2 -49.7(2)
C12 Si4 Mg1 Si2 -150.6(2)
C10 Si4 Mg1 Si2 22.9(3)
C11 Si4 Mg1 Si2 111.1(3)
Li1 Si4 Mg1 Si2 -1.9(2)
N2 Si4 Mg1 Si6 106.8(2)
C12 Si4 Mg1 Si6 5.9(2)
C10 Si4 Mg1 Si6 179.4(3)
C11 Si4 Mg1 Si6 -92.4(2)
Li1 Si4 Mg1 Si6 154.57(19)
N2 Si4 Mg1 Si5 160.9(2)
C12 Si4 Mg1 Si5 60.0(2)
C10 Si4 Mg1 Si5 -126.5(3)
C11 Si4 Mg1 Si5 -38.3(2)
Li1 Si4 Mg1 Si5 -151.3(2)
N1 Si2 Mg1 N3 137.8(2)
C6 Si2 Mg1 N3 -52.3(2)
C4 Si2 Mg1 N3 -142.5(3)
C5 Si2 Mg1 N3 45.5(3)
N1 Si2 Mg1 N2 -66.6(2)
C6 Si2 Mg1 N2 103.3(2)
C4 Si2 Mg1 N2 13.1(3)
C5 Si2 Mg1 N2 -158.9(3)
C6 Si2 Mg1 N1 169.9(2)
C4 Si2 Mg1 N1 79.7(3)
C5 Si2 Mg1 N1 -92.3(3)
N1 Si2 Mg1 Li1 -41.2(2)
C6 Si2 Mg1 Li1 128.7(3)
C4 Si2 Mg1 Li1 38.5(4)
C5 Si2 Mg1 Li1 -133.5(3)
N1 Si2 Mg1 C11 17.8(2)
C6 Si2 Mg1 C11 -172.4(2)
C4 Si2 Mg1 C11 97.5(3)
C5 Si2 Mg1 C11 -74.6(3)
N1 Si2 Mg1 Si4 -39.30(19)
C6 Si2 Mg1 Si4 130.55(19)
C4 Si2 Mg1 Si4 40.4(3)
C5 Si2 Mg1 Si4 -131.6(3)
N1 Si2 Mg1 Si6 167.23(18)
C6 Si2 Mg1 Si6 -22.92(18)
C4 Si2 Mg1 Si6 -113.1(3)
C5 Si2 Mg1 Si6 74.9(3)
N1 Si2 Mg1 Si5 114.67(18)
C6 Si2 Mg1 Si5 -75.48(18)
C4 Si2 Mg1 Si5 -165.6(3)
C5 Si2 Mg1 Si5 22.3(3)
C18 Si6 Mg1 N3 170.5(3)
C17 Si6 Mg1 N3 -87.1(3)
C16 Si6 Mg1 N3 70.7(3)
N3 Si6 Mg1 N2 151.8(3)
C18 Si6 Mg1 N2 -37.7(2)
C17 Si6 Mg1 N2 64.7(3)
C16 Si6 Mg1 N2 -137.5(3)
N3 Si6 Mg1 N1 -65.6(3)
C18 Si6 Mg1 N1 104.8(3)
C17 Si6 Mg1 N1 -152.7(3)
C16 Si6 Mg1 N1 5.1(4)
N3 Si6 Mg1 Li1 177.0(5)
C18 Si6 Mg1 Li1 -12.5(4)
C17 Si6 Mg1 Li1 89.9(4)
C16 Si6 Mg1 Li1 -112.3(4)
N3 Si6 Mg1 C11 79.8(3)
C18 Si6 Mg1 C11 -109.7(2)
C17 Si6 Mg1 C11 -7.2(3)
C16 Si6 Mg1 C11 150.5(3)
N3 Si6 Mg1 Si4 117.8(2)
C18 Si6 Mg1 Si4 -71.7(2)
C17 Si6 Mg1 Si4 30.8(2)
C16 Si6 Mg1 Si4 -171.4(2)
N3 Si6 Mg1 Si2 -79.8(2)
C18 Si6 Mg1 Si2 90.7(2)
C17 Si6 Mg1 Si2 -166.9(2)
C16 Si6 Mg1 Si2 -9.1(3)
N3 Si6 Mg1 Si5 -3.3(2)
C18 Si6 Mg1 Si5 167.1(2)
C17 Si6 Mg1 Si5 -90.4(2)
C16 Si6 Mg1 Si5 67.4(2)
C13 Si5 Mg1 N3 154.7(4)
C15 Si5 Mg1 N3 49.7(4)
C14 Si5 Mg1 N3 -99.1(4)
N3 Si5 Mg1 N2 -53.5(4)
C13 Si5 Mg1 N2 101.2(4)
C15 Si5 Mg1 N2 -3.8(4)
C14 Si5 Mg1 N2 -152.7(4)
N3 Si5 Mg1 N1 155.9(3)
C13 Si5 Mg1 N1 -49.4(3)
C15 Si5 Mg1 N1 -154.4(3)
C14 Si5 Mg1 N1 56.7(3)
N3 Si5 Mg1 Li1 -176.8(5)
C13 Si5 Mg1 Li1 -22.1(5)
C15 Si5 Mg1 Li1 -127.1(5)
C14 Si5 Mg1 Li1 84.0(5)
N3 Si5 Mg1 C11 -98.0(3)
C13 Si5 Mg1 C11 56.7(3)
C15 Si5 Mg1 C11 -48.3(3)
C14 Si5 Mg1 C11 162.8(3)
N3 Si5 Mg1 Si4 -75.9(3)
C13 Si5 Mg1 Si4 78.8(3)
C15 Si5 Mg1 Si4 -26.2(3)
C14 Si5 Mg1 Si4 -175.0(3)
N3 Si5 Mg1 Si2 124.1(3)
C13 Si5 Mg1 Si2 -81.2(3)
C15 Si5 Mg1 Si2 173.8(3)
C14 Si5 Mg1 Si2 25.0(3)
N3 Si5 Mg1 Si6 3.5(3)
C13 Si5 Mg1 Si6 158.2(3)
C15 Si5 Mg1 Si6 53.2(3)
C14 Si5 Mg1 Si6 -95.6(3)
C3 Si1 N1 Si2 103.0(3)
C2 Si1 N1 Si2 -22.2(3)
C1 Si1 N1 Si2 -137.8(3)
Li1 Si1 N1 Si2 -130.2(3)
C3 Si1 N1 Li1 -126.8(3)
C2 Si1 N1 Li1 108.1(3)
C1 Si1 N1 Li1 -7.5(3)
C3 Si1 N1 Mg1 -51.5(3)
C2 Si1 N1 Mg1 -176.6(3)
C1 Si1 N1 Mg1 67.8(3)
Li1 Si1 N1 Mg1 75.3(3)
C6 Si2 N1 Si1 -170.7(2)
C4 Si2 N1 Si1 72.7(4)
C5 Si2 N1 Si1 -51.6(3)
Mg1 Si2 N1 Si1 -160.9(3)
C6 Si2 N1 Li1 77.7(4)
C4 Si2 N1 Li1 -38.8(5)
C5 Si2 N1 Li1 -163.2(4)
Mg1 Si2 N1 Li1 87.6(4)
C6 Si2 N1 Mg1 -9.9(2)
C4 Si2 N1 Mg1 -126.4(3)
C5 Si2 N1 Mg1 109.2(3)
N3 Mg1 N1 Si1 99.0(3)
N2 Mg1 N1 Si1 -81.5(3)
Li1 Mg1 N1 Si1 -79.2(3)
C11 Mg1 N1 Si1 -10.5(3)
Si4 Mg1 N1 Si1 -49.5(3)
Si2 Mg1 N1 Si1 157.2(4)
Si6 Mg1 N1 Si1 134.1(2)
Si5 Mg1 N1 Si1 84.8(3)
N3 Mg1 N1 Si2 -58.2(3)
N2 Mg1 N1 Si2 121.25(18)
Li1 Mg1 N1 Si2 123.6(3)
C11 Mg1 N1 Si2 -167.65(17)
Si4 Mg1 N1 Si2 153.27(13)
Si6 Mg1 N1 Si2 -23.1(3)
Si5 Mg1 N1 Si2 -72.42(17)
N3 Mg1 N1 Li1 178.2(3)
N2 Mg1 N1 Li1 -2.4(3)
C11 Mg1 N1 Li1 68.7(3)
Si4 Mg1 N1 Li1 29.6(3)
Si2 Mg1 N1 Li1 -123.6(3)
Si6 Mg1 N1 Li1 -146.7(3)
Si5 Mg1 N1 Li1 163.9(2)
C12 Si4 N2 Si3 -69.1(3)
C10 Si4 N2 Si3 55.9(3)
C11 Si4 N2 Si3 173.8(3)
Mg1 Si4 N2 Si3 -168.0(4)
Li1 Si4 N2 Si3 106.2(4)
C12 Si4 N2 Li1 -175.3(3)
C10 Si4 N2 Li1 -50.3(4)
C11 Si4 N2 Li1 67.6(4)
Mg1 Si4 N2 Li1 85.8(3)
C12 Si4 N2 Mg1 98.8(2)
C10 Si4 N2 Mg1 -136.1(2)
C11 Si4 N2 Mg1 -18.2(3)
Li1 Si4 N2 Mg1 -85.8(3)
C9 Si3 N2 Si4 134.9(3)
C8 Si3 N2 Si4 9.3(4)
C7 Si3 N2 Si4 -109.1(3)
Li1 Si3 N2 Si4 -119.6(4)
C9 Si3 N2 Li1 -105.5(3)
C8 Si3 N2 Li1 128.9(3)
C7 Si3 N2 Li1 10.6(4)
C9 Si3 N2 Mg1 -29.0(4)
C8 Si3 N2 Mg1 -154.6(3)
C7 Si3 N2 Mg1 87.1(4)
Li1 Si3 N2 Mg1 76.5(3)
N3 Mg1 N2 Si4 -64.4(3)
N1 Mg1 N2 Si4 116.15(19)
Li1 Mg1 N2 Si4 113.8(3)
C11 Mg1 N2 Si4 12.3(2)
Si2 Mg1 N2 Si4 146.59(14)
Si6 Mg1 N2 Si4 -81.52(18)
Si5 Mg1 N2 Si4 -35.9(4)
N3 Mg1 N2 Si3 101.6(3)
N1 Mg1 N2 Si3 -77.9(3)
Li1 Mg1 N2 Si3 -80.2(3)
C11 Mg1 N2 Si3 178.2(3)
Si4 Mg1 N2 Si3 166.0(4)
Si2 Mg1 N2 Si3 -47.4(3)
Si6 Mg1 N2 Si3 84.5(3)
Si5 Mg1 N2 Si3 130.1(2)
N3 Mg1 N2 Li1 -178.1(3)
N1 Mg1 N2 Li1 2.4(3)
C11 Mg1 N2 Li1 -101.5(3)
Si4 Mg1 N2 Li1 -113.8(3)
Si2 Mg1 N2 Li1 32.8(3)
Si6 Mg1 N2 Li1 164.7(2)
Si5 Mg1 N2 Li1 -149.7(3)
C13 Si5 N3 Si6 159.1(3)
C15 Si5 N3 Si6 39.6(4)
C14 Si5 N3 Si6 -80.1(4)
Mg1 Si5 N3 Si6 -173.9(4)
C13 Si5 N3 Mg1 -27.0(4)
C15 Si5 N3 Mg1 -146.5(3)
C14 Si5 N3 Mg1 93.9(3)
C18 Si6 N3 Si5 164.2(3)
C17 Si6 N3 Si5 -76.2(3)
C16 Si6 N3 Si5 46.0(3)
Mg1 Si6 N3 Si5 174.1(4)
C18 Si6 N3 Mg1 -9.9(3)
C17 Si6 N3 Mg1 109.7(3)
C16 Si6 N3 Mg1 -128.1(3)
N2 Mg1 N3 Si5 149.2(2)
N1 Mg1 N3 Si5 -31.5(4)
Li1 Mg1 N3 Si5 77(8)
C11 Mg1 N3 Si5 82.8(3)
Si4 Mg1 N3 Si5 116.6(2)
Si2 Mg1 N3 Si5 -61.3(3)
Si6 Mg1 N3 Si5 -173.9(4)
N2 Mg1 N3 Si6 -36.9(3)
N1 Mg1 N3 Si6 142.4(2)
Li1 Mg1 N3 Si6 -109(8)
C11 Mg1 N3 Si6 -103.3(2)
Si4 Mg1 N3 Si6 -69.5(2)
Si2 Mg1 N3 Si6 112.6(2)
Si5 Mg1 N3 Si6 173.9(4)
N1 Si1 C1 Li1 6.8(3)
C3 Si1 C1 Li1 133.2(3)
C2 Si1 C1 Li1 -116.1(3)
N2 Si3 C7 Li1 -9.4(3)
C9 Si3 C7 Li1 114.7(3)
C8 Si3 C7 Li1 -133.8(3)
N2 Si4 C11 Mg1 13.4(2)
C12 Si4 C11 Mg1 -108.7(2)
C10 Si4 C11 Mg1 136.49(19)
Li1 Si4 C11 Mg1 45.72(18)
N3 Mg1 C11 Si4 121.7(2)
N2 Mg1 C11 Si4 -11.18(18)
N1 Mg1 C11 Si4 -102.7(2)
Li1 Mg1 C11 Si4 -58.4(3)
Si2 Mg1 C11 Si4 -112.72(19)
Si6 Mg1 C11 Si4 94.23(19)
Si5 Mg1 C11 Si4 147.93(19)
Si4 N2 Li1 N1 -103.2(3)
Si3 N2 Li1 N1 131.4(3)
Mg1 N2 Li1 N1 -2.6(3)
Si4 N2 Li1 C1 -8.6(6)
Si3 N2 Li1 C1 -134.0(5)
Mg1 N2 Li1 C1 92.0(5)
Si4 N2 Li1 C7 117.2(3)
Si3 N2 Li1 C7 -8.2(3)
Mg1 N2 Li1 C7 -142.2(3)
Si4 N2 Li1 Si1 -67.6(5)
Si3 N2 Li1 Si1 167.0(4)
Mg1 N2 Li1 Si1 33.1(4)
Si4 N2 Li1 Si3 125.5(3)
Mg1 N2 Li1 Si3 -133.9(2)
Si4 N2 Li1 Mg1 -100.6(2)
Si3 N2 Li1 Mg1 133.9(2)
Si3 N2 Li1 Si4 -125.5(3)
Mg1 N2 Li1 Si4 100.6(2)
Si1 N1 Li1 N2 136.2(3)
Si2 N1 Li1 N2 -98.0(4)
Mg1 N1 Li1 N2 2.5(3)
Si1 N1 Li1 C1 5.9(3)
Si2 N1 Li1 C1 131.8(3)
Mg1 N1 Li1 C1 -127.7(3)
Si1 N1 Li1 C7 -127.1(6)
Si2 N1 Li1 C7 -1.3(8)
Mg1 N1 Li1 C7 99.2(6)
Si2 N1 Li1 Si1 125.8(4)
Mg1 N1 Li1 Si1 -133.63(19)
Si1 N1 Li1 Si3 173.6(4)
Si2 N1 Li1 Si3 -60.6(5)
Mg1 N1 Li1 Si3 40.0(4)
Si1 N1 Li1 Mg1 133.63(19)
Si2 N1 Li1 Mg1 -100.5(3)
Si1 N1 Li1 Si4 105.9(3)
Si2 N1 Li1 Si4 -128.3(3)
Mg1 N1 Li1 Si4 -27.8(2)
Si1 C1 Li1 N2 -108.3(5)
Si1 C1 Li1 N1 -5.5(2)
Si1 C1 Li1 C7 141.1(4)
Si1 C1 Li1 Si3 -167.2(6)
Si1 C1 Li1 Mg1 -48.9(3)
Si1 C1 Li1 Si4 -112.6(3)
Si3 C7 Li1 N2 7.7(3)
Si3 C7 Li1 N1 -95.7(7)
Si3 C7 Li1 C1 141.9(4)
Si3 C7 Li1 Si1 -165.6(6)
Si3 C7 Li1 Mg1 -27.3(4)
Si3 C7 Li1 Si4 34.0(3)
N1 Si1 Li1 N2 -60.2(4)
C3 Si1 Li1 N2 30.8(6)
C2 Si1 Li1 N2 -160.0(4)
C1 Si1 Li1 N2 111.4(5)
C3 Si1 Li1 N1 91.0(4)
C2 Si1 Li1 N1 -99.8(3)
C1 Si1 Li1 N1 171.5(4)
N1 Si1 Li1 C1 -171.5(4)
C3 Si1 Li1 C1 -80.5(4)
C2 Si1 Li1 C1 88.6(4)
N1 Si1 Li1 C7 111.2(8)
C3 Si1 Li1 C7 -157.8(6)
C2 Si1 Li1 C7 11.4(8)
C1 Si1 Li1 C7 -77.3(7)
N1 Si1 Li1 Si3 -22.1(13)
C3 Si1 Li1 Si3 68.9(15)
C2 Si1 Li1 Si3 -122.0(14)
C1 Si1 Li1 Si3 149.4(15)
N1 Si1 Li1 Mg1 -34.89(18)
C3 Si1 Li1 Mg1 56.1(4)
C2 Si1 Li1 Mg1 -134.7(3)
C1 Si1 Li1 Mg1 136.7(3)
N1 Si1 Li1 Si4 -90.0(3)
C3 Si1 Li1 Si4 1.0(5)
C2 Si1 Li1 Si4 170.1(3)
C1 Si1 Li1 Si4 81.5(3)
C9 Si3 Li1 N2 102.2(3)
C8 Si3 Li1 N2 -87.0(4)
C7 Si3 Li1 N2 -168.2(4)
N2 Si3 Li1 N1 -64.9(4)
C9 Si3 Li1 N1 37.2(5)
C8 Si3 Li1 N1 -152.0(4)
C7 Si3 Li1 N1 126.8(6)
N2 Si3 Li1 C1 92.2(7)
C9 Si3 Li1 C1 -165.6(6)
C8 Si3 Li1 C1 5.2(9)
C7 Si3 Li1 C1 -76.0(7)
N2 Si3 Li1 C7 168.2(4)
C9 Si3 Li1 C7 -89.6(4)
C8 Si3 Li1 C7 81.2(4)
N2 Si3 Li1 Si1 -47.2(13)
C9 Si3 Li1 Si1 55.0(14)
C8 Si3 Li1 Si1 -134.2(13)
C7 Si3 Li1 Si1 144.6(15)
N2 Si3 Li1 Mg1 -34.39(18)
C9 Si3 Li1 Mg1 67.8(3)
C8 Si3 Li1 Mg1 -121.4(3)
C7 Si3 Li1 Mg1 157.4(4)
N2 Si3 Li1 Si4 27.11(18)
C9 Si3 Li1 Si4 129.3(2)
C8 Si3 Li1 Si4 -59.9(3)
C7 Si3 Li1 Si4 -141.1(3)
N3 Mg1 Li1 N2 73(8)
N1 Mg1 Li1 N2 -176.8(4)
C11 Mg1 Li1 N2 67.6(2)
Si4 Mg1 Li1 N2 33.46(16)
Si2 Mg1 Li1 N2 -147.9(2)
Si6 Mg1 Li1 N2 -33.0(5)
Si5 Mg1 Li1 N2 147.6(3)
N3 Mg1 Li1 N1 -110(8)
N2 Mg1 Li1 N1 176.8(4)
C11 Mg1 Li1 N1 -115.5(2)
Si4 Mg1 Li1 N1 -149.7(3)
Si2 Mg1 Li1 N1 28.94(17)
Si6 Mg1 Li1 N1 143.8(3)
Si5 Mg1 Li1 N1 -35.5(5)
N3 Mg1 Li1 C1 -49(8)
N2 Mg1 Li1 C1 -122.5(4)
N1 Mg1 Li1 C1 60.7(3)
C11 Mg1 Li1 C1 -54.9(4)
Si4 Mg1 Li1 C1 -89.0(3)
Si2 Mg1 Li1 C1 89.6(3)
Si6 Mg1 Li1 C1 -155.5(2)
Si5 Mg1 Li1 C1 25.1(6)
N3 Mg1 Li1 C7 120(8)
N2 Mg1 Li1 C7 47.1(4)
N1 Mg1 Li1 C7 -129.7(5)
C11 Mg1 Li1 C7 114.8(4)
Si4 Mg1 Li1 C7 80.6(4)
Si2 Mg1 Li1 C7 -100.8(4)
Si6 Mg1 Li1 C7 14.1(7)
Si5 Mg1 Li1 C7 -165.2(3)
N3 Mg1 Li1 Si1 -82(8)
N2 Mg1 Li1 Si1 -154.7(3)
N1 Mg1 Li1 Si1 28.47(15)
C11 Mg1 Li1 Si1 -87.1(2)
Si4 Mg1 Li1 Si1 -121.2(2)
Si2 Mg1 Li1 Si1 57.40(13)
Si6 Mg1 Li1 Si1 172.3(2)
Si5 Mg1 Li1 Si1 -7.1(5)
N3 Mg1 Li1 Si3 101(8)
N2 Mg1 Li1 Si3 28.35(15)
N1 Mg1 Li1 Si3 -148.5(3)
C11 Mg1 Li1 Si3 96.0(2)
Si4 Mg1 Li1 Si3 61.81(14)
Si2 Mg1 Li1 Si3 -119.55(19)
Si6 Mg1 Li1 Si3 -4.7(5)
Si5 Mg1 Li1 Si3 176.0(2)
N3 Mg1 Li1 Si4 40(8)
N2 Mg1 Li1 Si4 -33.46(17)
N1 Mg1 Li1 Si4 149.7(3)
C11 Mg1 Li1 Si4 34.17(14)
Si2 Mg1 Li1 Si4 178.64(14)
Si6 Mg1 Li1 Si4 -66.5(4)
Si5 Mg1 Li1 Si4 114.2(3)
C12 Si4 Li1 N2 8.4(6)
C10 Si4 Li1 N2 135.7(3)
C11 Si4 Li1 N2 -117.6(3)
Mg1 Si4 Li1 N2 -60.4(3)
N2 Si4 Li1 N1 85.0(4)
C12 Si4 Li1 N1 93.3(5)
C10 Si4 Li1 N1 -139.3(3)
C11 Si4 Li1 N1 -32.6(4)
Mg1 Si4 Li1 N1 24.6(2)
N2 Si4 Li1 C1 173.3(5)
C12 Si4 Li1 C1 -178.3(4)
C10 Si4 Li1 C1 -51.0(3)
C11 Si4 Li1 C1 55.8(3)
Mg1 Si4 Li1 C1 112.9(3)
N2 Si4 Li1 C7 -63.4(4)
C12 Si4 Li1 C7 -55.1(6)
C10 Si4 Li1 C7 72.3(3)
C11 Si4 Li1 C7 179.0(4)
Mg1 Si4 Li1 C7 -123.8(4)
N2 Si4 Li1 Si1 128.3(4)
C12 Si4 Li1 Si1 136.7(4)
C10 Si4 Li1 Si1 -96.0(3)
C11 Si4 Li1 Si1 10.7(3)
Mg1 Si4 Li1 Si1 67.9(2)
N2 Si4 Li1 Si3 -37.2(2)
C12 Si4 Li1 Si3 -28.8(5)
C10 Si4 Li1 Si3 98.6(2)
C11 Si4 Li1 Si3 -154.7(2)
Mg1 Si4 Li1 Si3 -97.56(19)
N2 Si4 Li1 Mg1 60.4(3)
C12 Si4 Li1 Mg1 68.8(4)
C10 Si4 Li1 Mg1 -163.9(2)
C11 Si4 Li1 Mg1 -57.2(2)
